data_7702418
loop_
_publ_author_name
'Yamamoto, Yasuhiro'
'Sugawara, Ken-ichiro'
'Aiko, Tsuyoshi'
'Ma, Jian-Fang'

_publ_contact_author
;
    ENTER NAME
 ENTER ADDRESS
;
_publ_section_title
;
 Reaction of [RuCl2(DMSO)4] with aromatic phosphines bearing ortho-methoxy
 groups&#x200A;&#x2020;
;
_journal_issue 22
_journal_name_full 'Journal of the Chemical Society, Dalton Transactions'
_journal_page_first 4003
_journal_paper_doi 10.1039/a906435d
_journal_year 1999
_chemical_compound_source compound6
_chemical_formula_sum 'C42 H40 Cl4 O5 P2 Ru'
_chemical_formula_weight 929.60
_space_group_IT_number 2
_space_group_name_Hall '-P 1'
_space_group_name_H-M_alt 'P -1'
_symmetry_cell_setting triclinic
_symmetry_Int_Tables_number 2
_symmetry_space_group_name_H-M 'P -1'
_audit_creation_date 'Wed Mar 10 10:27:20 1999'
_audit_creation_method 'from TEXRAY.INF file'
_cell_angle_alpha 101.25(5)
_cell_angle_beta 114.69(5)
_cell_angle_gamma 68.35(5)
_cell_formula_units_Z 2
_cell_length_a 13.70(1)
_cell_length_b 14.555(9)
_cell_length_c 12.346(7)
_cell_measurement_reflns_used 25
_cell_measurement_temperature 299.2
_cell_measurement_theta_max 15.0
_cell_measurement_theta_min 14.9
_cell_volume 2077(3)
_computing_cell_refinement 'MSC/AFC Diffractometer Control'
_computing_data_collection 'MSC/AFC Diffractometer Control'
_computing_data_reduction teXsan
_computing_publication_material teXsan
_computing_structure_refinement teXsan
_computing_structure_solution 'DIRDIF92 (PATTY)'
_diffrn_ambient_temperature 299.2
_diffrn_measurement_device 'Rigaku AFC5S'
_diffrn_measurement_method \w-2\q
_diffrn_orient_matrix_UB_11 0.05739
_diffrn_orient_matrix_UB_12 0.01161
_diffrn_orient_matrix_UB_13 -0.02106
_diffrn_orient_matrix_UB_21 0.02627
_diffrn_orient_matrix_UB_22 0.03554
_diffrn_orient_matrix_UB_23 0.07925
_diffrn_orient_matrix_UB_31 0.05677
_diffrn_orient_matrix_UB_32 -0.06387
_diffrn_orient_matrix_UB_33 0.03525
_diffrn_radiation_detector 'scintillation counter'
_diffrn_radiation_monochromator graphite
_diffrn_radiation_source 'Rigaku sealed tube'
_diffrn_radiation_type 'Mo K\a'
_diffrn_radiation_wavelength 0.7107
_diffrn_reflns_av_R_equivalents 1.60
_diffrn_reflns_av_sigmaI/netI 0.041
_diffrn_reflns_limit_h_max 15
_diffrn_reflns_limit_h_min -16
_diffrn_reflns_limit_k_max 0
_diffrn_reflns_limit_k_min -17
_diffrn_reflns_limit_l_max 14
_diffrn_reflns_limit_l_min -14
_diffrn_reflns_number 7623
_diffrn_reflns_reduction_process 'Lp corrections applied'
_diffrn_reflns_theta_max 25.01
_diffrn_reflns_theta_min 2.06
_diffrn_standards_decay_% 1.31
_diffrn_standards_interval_count 150
_diffrn_standards_number 3
_exptl_absorpt_coefficient_mu 0.755
_exptl_absorpt_correction_T_max 0.999
_exptl_absorpt_correction_T_min 0.595
_exptl_absorpt_correction_type '\y scans(North,Phillips & Mathews,1968)'
_exptl_crystal_colour yellow
_exptl_crystal_density_diffrn 1.487
_exptl_crystal_density_meas ?
_exptl_crystal_description prismatic
_exptl_crystal_F_000 948.00
_exptl_crystal_size_max 0.400
_exptl_crystal_size_mid 0.300
_exptl_crystal_size_min 0.300
_refine_diff_density_max 1.98
_refine_diff_density_min -2.48
_refine_ls_extinction_method none
_refine_ls_goodness_of_fit_obs 1.911
_refine_ls_hydrogen_treatment noref
_refine_ls_matrix_type full
_refine_ls_number_constraints 0
_refine_ls_number_parameters 487
_refine_ls_number_reflns 5251
_refine_ls_number_restraints 0
_refine_ls_R_factor_obs 0.0725
_refine_ls_shift/esd_max 0.0330
_refine_ls_shift/esd_mean 0.0030
_refine_ls_structure_factor_coef F
_refine_ls_weighting_details 'w = 1/[\s^2^(Fo) + 0.00181|Fo|^2^]'
_refine_ls_weighting_scheme calc
_refine_ls_wR_factor_obs 0.0984
_reflns_number_observed 5251
_reflns_number_total 7307
_reflns_observed_criterion >3.0sigma(I)
_cod_data_source_file 906435d.txt
_cod_data_source_block 6
_cod_depositor_comments
;
The following automatic conversions were performed:

data item '_exptl_crystal_density_meas' value 'not measured' was
changed to '?' -- the value is perceived as not measured.

data item '_refine_ls_weighting_scheme' value 'w = 1/[\s^2^(Fo) +
0.00181|Fo|^2^]' was changed to 'calc'. A new data item
'_refine_ls_weighting_details' was created with the value set to 'w =
1/[\s^2^(Fo) + 0.00181|Fo|^2^]'.

Automatic conversion script
Id: cif_fix_values 6909 2019-04-08 15:41:33Z antanas 
;
_cod_original_cell_volume 2075(2)
_cod_original_sg_symbol_H-M 'P -1       '
_cod_original_formula_sum 'C42 H40 Cl4 O5 P2 Ru '
_cod_database_code 7702418

loop_
_symmetry_equiv_pos_as_xyz
'   +x,   +y,   +z'
'   -x,   -y,   -z'

loop_
_atom_site_aniso_label
_atom_site_aniso_U_11
_atom_site_aniso_U_22
_atom_site_aniso_U_33
_atom_site_aniso_U_12
_atom_site_aniso_U_13
_atom_site_aniso_U_23
Ru 0.0193(3) 0.0343(3) 0.0266(3) -0.0116(2) 0.0110(2) -0.0040(2)
Cl(1) 0.044(1) 0.049(1) 0.0367(10) -0.0293(10) 0.0162(9) -0.0086(8)
Cl(2) 0.051(1) 0.043(1) 0.040(1) -0.0254(10) 0.0197(9) -0.0089(8)
Cl(3) 0.100(4) 0.162(5) 0.188(5) 0.008(4) 0.029(4) 0.031(4)
Cl(4) 0.116(5) 0.118(5) 0.40(1) -0.024(4) -0.062(6) -0.021(6)
P(1) 0.0215(10) 0.040(1) 0.0259(9) -0.0145(8) 0.0109(8) -0.0043(8)
P(2) 0.028(1) 0.039(1) 0.0271(10) -0.0145(9) 0.0133(8) -0.0033(8)
O(2) 0.019(3) 0.046(3) 0.046(3) 0.001(2) 0.014(2) 0.008(2)
O(3) 0.036(3) 0.070(4) 0.039(3) -0.025(3) 0.019(3) 0.003(3)
O(4) 0.051(4) 0.042(3) 0.061(4) -0.008(3) 0.030(3) -0.001(3)
O(5) 0.027(3) 0.065(4) 0.066(4) -0.020(3) 0.012(3) 0.004(3)
O(6) 0.024(4) 0.079(5) 0.066(4) 0.001(3) 0.019(3) 0.011(4)
C(1) 0.028(4) 0.038(4) 0.035(4) -0.018(3) 0.014(3) -0.011(3)
C(2) 0.022(4) 0.036(4) 0.040(4) -0.010(3) 0.017(3) -0.011(3)
C(3) 0.024(4) 0.063(6) 0.050(5) -0.016(4) 0.012(4) -0.008(4)
C(4) 0.033(5) 0.070(6) 0.061(6) -0.028(5) 0.025(4) -0.014(5)
C(5) 0.030(5) 0.063(6) 0.054(5) -0.025(4) 0.025(4) -0.013(4)
C(6) 0.033(4) 0.058(5) 0.034(4) -0.024(4) 0.018(4) -0.014(4)
C(7) 0.036(5) 0.057(6) 0.061(6) 0.006(4) 0.023(4) 0.021(5)
C(8) 0.058(6) 0.061(6) 0.057(5) -0.033(5) 0.029(5) -0.001(4)
C(9) 0.032(4) 0.047(5) 0.028(4) -0.018(4) 0.019(3) -0.008(3)
C(10) 0.038(5) 0.042(5) 0.037(4) -0.020(4) 0.016(4) -0.002(3)
C(11) 0.063(6) 0.054(6) 0.049(5) -0.029(5) 0.030(5) -0.006(4)
C(12) 0.053(6) 0.045(5) 0.061(6) -0.008(5) 0.025(5) 0.009(4)
C(13) 0.034(5) 0.048(5) 0.063(6) -0.001(4) 0.016(4) 0.015(4)
C(14) 0.021(4) 0.051(5) 0.042(4) -0.010(4) 0.011(3) 0.005(4)
C(15) 0.031(4) 0.042(4) 0.028(4) -0.019(3) 0.012(3) -0.004(3)
C(16) 0.041(5) 0.049(5) 0.032(4) -0.025(4) 0.020(4) -0.008(3)
C(17) 0.066(7) 0.073(7) 0.033(4) -0.037(5) 0.026(4) -0.017(4)
C(18) 0.051(6) 0.079(7) 0.041(5) -0.043(5) 0.011(4) -0.015(4)
C(19) 0.036(5) 0.082(7) 0.046(5) -0.040(5) 0.009(4) -0.007(5)
C(20) 0.030(4) 0.074(6) 0.039(4) -0.030(4) 0.016(4) -0.012(4)
C(21) 0.046(5) 0.044(5) 0.030(4) -0.023(4) 0.022(4) -0.010(3)
C(22) 0.064(6) 0.041(5) 0.037(4) -0.022(4) 0.029(4) -0.008(4)
C(23) 0.098(9) 0.059(6) 0.059(6) -0.045(6) 0.044(6) -0.018(5)
C(24) 0.094(9) 0.066(7) 0.085(8) -0.059(7) 0.051(7) -0.017(6)
C(25) 0.061(7) 0.082(8) 0.059(6) -0.049(6) 0.028(5) -0.009(5)
C(26) 0.042(5) 0.059(6) 0.036(4) -0.032(4) 0.021(4) -0.008(4)
C(27) 0.077(8) 0.054(6) 0.076(7) 0.005(6) 0.029(6) 0.014(5)
C(28) 0.039(6) 0.088(8) 0.094(8) -0.024(6) 0.029(6) -0.009(6)
C(29) 0.029(4) 0.042(4) 0.030(4) -0.012(3) 0.013(3) -0.006(3)
C(30) 0.039(5) 0.071(6) 0.046(5) -0.024(5) 0.011(4) 0.004(4)
C(31) 0.040(6) 0.099(9) 0.061(6) -0.030(6) 0.003(5) 0.019(6)
C(32) 0.046(7) 0.12(1) 0.043(6) -0.027(7) -0.005(5) 0.009(6)
C(33) 0.064(7) 0.078(7) 0.035(5) -0.018(6) 0.008(5) 0.013(5)
C(34) 0.048(6) 0.068(6) 0.032(4) -0.017(5) 0.013(4) 0.008(4)
C(35) 0.028(4) 0.045(5) 0.032(4) -0.018(4) 0.015(3) -0.008(3)
C(36) 0.045(5) 0.048(5) 0.055(5) -0.020(4) 0.035(4) -0.016(4)
C(37) 0.053(6) 0.037(5) 0.068(6) -0.006(4) 0.033(5) -0.008(4)
C(38) 0.036(5) 0.059(6) 0.064(6) -0.008(5) 0.028(5) -0.025(5)
C(39) 0.044(6) 0.089(8) 0.043(5) -0.018(5) 0.030(4) -0.016(5)
C(40) 0.046(5) 0.052(5) 0.047(5) -0.009(4) 0.026(4) 0.000(4)
C(41) 0.024(4) 0.051(5) 0.033(4) -0.014(4) 0.014(3) -0.004(3)
C(42) 0.051(9) 0.11(1) 0.26(2) -0.042(9) 0.00(1) 0.00(1)

loop_
_atom_site_label
_atom_site_fract_x
_atom_site_fract_y
_atom_site_fract_z
_atom_site_U_iso_or_equiv
_atom_site_thermal_displace_type
_atom_site_calc_flag
_atom_site_occupancy
Ru 0.17270(5) 0.19492(4) 0.00937(5) 0.0255(2) Uani d 1.00
Cl1 0.0997(2) 0.0596(2) -0.0682(2) 0.0396(6) Uani d 1.00
Cl2 0.2080(2) 0.3485(2) 0.0802(2) 0.0420(6) Uani d 1.00
Cl3 0.5387(5) 0.3654(4) 0.2280(6) 0.169(2) Uani d 1.00
Cl4 0.4025(6) 0.5619(5) 0.2441(9) 0.270(4) Uani d 1.00
P1 0.1800(2) 0.1650(1) 0.1922(2) 0.0277(5) Uani d 1.00
P2 0.1620(2) 0.2170(1) -0.1853(2) 0.0293(5) Uani d 1.00
O2 -0.0056(4) 0.2824(4) -0.0009(5) 0.038(2) Uani d 1.00
O3 0.0652(5) 0.1182(5) 0.3317(5) 0.043(2) Uani d 1.00
O4 0.0425(6) 0.4337(4) -0.2149(5) 0.050(2) Uani d 1.00
O5 0.4016(5) 0.1978(5) -0.1065(6) 0.052(2) Uani d 1.00
O6 0.4157(5) 0.0798(5) 0.0791(6) 0.059(2) Uani d 1.00
C1 0.0313(6) 0.1990(6) 0.1671(6) 0.032(2) Uani d 1.00
C2 -0.0478(6) 0.2547(5) 0.0683(7) 0.032(2) Uani d 1.00
C3 -0.1643(7) 0.2824(7) 0.0380(8) 0.047(3) Uani d 1.00
C4 -0.2005(8) 0.2492(7) 0.1070(8) 0.050(3) Uani d 1.00
C5 -0.1281(7) 0.1950(7) 0.2033(8) 0.045(3) Uani d 1.00
C6 -0.0115(7) 0.1699(6) 0.2358(7) 0.039(2) Uani d 1.00
C7 -0.0716(8) 0.3736(7) -0.0599(8) 0.053(3) Uani d 1.00
C8 0.0309(8) 0.0612(7) 0.3825(8) 0.051(3) Uani d 1.00
C9 0.2487(7) 0.0368(6) 0.2348(6) 0.032(2) Uani d 1.00
C10 0.1917(7) -0.0328(6) 0.1938(7) 0.037(2) Uani d 1.00
C11 0.2454(9) -0.1278(7) 0.2238(8) 0.050(3) Uani d 1.00
C12 0.3591(9) -0.1594(7) 0.2977(9) 0.053(3) Uani d 1.00
C13 0.4186(8) -0.0941(7) 0.3382(8) 0.050(3) Uani d 1.00
C14 0.3642(6) 0.0039(6) 0.3079(7) 0.038(2) Uani d 1.00
C15 0.2460(6) 0.2338(6) 0.3266(6) 0.031(2) Uani d 1.00
C16 0.2002(7) 0.2744(6) 0.4132(6) 0.036(2) Uani d 1.00
C17 0.2533(9) 0.3291(7) 0.5109(7) 0.053(3) Uani d 1.00
C18 0.3498(8) 0.3449(8) 0.5232(8) 0.054(3) Uani d 1.00
C19 0.3962(8) 0.3044(8) 0.4378(8) 0.052(3) Uani d 1.00
C20 0.3448(7) 0.2508(7) 0.3400(7) 0.044(2) Uani d 1.00
C21 0.2197(7) 0.3123(6) -0.1815(6) 0.036(2) Uani d 1.00
C22 0.1528(8) 0.4116(6) -0.2013(7) 0.044(3) Uani d 1.00
C23 0.197(1) 0.4833(8) -0.2025(9) 0.063(4) Uani d 1.00
C24 0.314(1) 0.4547(9) -0.172(1) 0.067(4) Uani d 1.00
C25 0.3835(9) 0.3631(9) -0.1439(9) 0.058(3) Uani d 1.00
C26 0.3391(7) 0.2902(7) -0.1431(7) 0.040(2) Uani d 1.00
C27 -0.040(1) 0.5214(8) -0.272(1) 0.075(4) Uani d 1.00
C28 0.5226(9) 0.1683(9) -0.057(1) 0.072(4) Uani d 1.00
C29 0.0233(6) 0.2475(6) -0.3124(6) 0.033(2) Uani d 1.00
C30 -0.0614(8) 0.2173(7) -0.3106(8) 0.051(3) Uani d 1.00
C31 -0.1646(9) 0.2361(9) -0.4069(9) 0.067(3) Uani d 1.00
C32 -0.1837(9) 0.2847(10) -0.5014(9) 0.075(4) Uani d 1.00
C33 -0.1019(10) 0.3154(8) -0.5050(8) 0.062(3) Uani d 1.00
C34 0.0027(8) 0.2953(7) -0.4110(7) 0.049(3) Uani d 1.00
C35 0.2393(6) 0.1075(6) -0.2562(6) 0.033(2) Uani d 1.00
C36 0.2679(8) 0.0144(7) -0.2230(8) 0.045(3) Uani d 1.00
C37 0.3206(8) -0.0688(6) -0.2821(9) 0.052(3) Uani d 1.00
C38 0.3442(8) -0.0564(7) -0.3749(9) 0.055(3) Uani d 1.00
C39 0.3149(8) 0.0365(9) -0.4097(8) 0.057(3) Uani d 1.00
C40 0.2629(8) 0.1188(7) -0.3511(8) 0.047(3) Uani d 1.00
C41 0.3208(7) 0.1239(6) 0.0478(6) 0.034(2) Uani d 1.00
C42 0.410(1) 0.454(1) 0.183(2) 0.155(8) Uani d 1.00
H1 -0.2183 0.3243 -0.0307 0.0571 Uiso calc 1.00
H2 -0.2815 0.2640 0.0853 0.0605 Uiso calc 1.00
H3 -0.1558 0.1737 0.2516 0.0551 Uiso calc 1.00
H4 -0.0782 0.4284 -0.0010 0.0636 Uiso calc 1.00
H5 -0.0349 0.3862 -0.1041 0.0636 Uiso calc 1.00
H6 -0.1454 0.3740 -0.1117 0.0636 Uiso calc 1.00
H7 -0.0286 0.1033 0.4088 0.0666 Uiso calc 1.00
H8 0.0052 0.0125 0.3267 0.0666 Uiso calc 1.00
H9 0.0937 0.0287 0.4515 0.0666 Uiso calc 1.00
H10 0.1124 -0.0118 0.1429 0.0447 Uiso calc 1.00
H11 0.2035 -0.1736 0.1912 0.0594 Uiso calc 1.00
H12 0.3960 -0.2281 0.3210 0.0638 Uiso calc 1.00
H13 0.4987 -0.1143 0.3884 0.0624 Uiso calc 1.00
H14 0.4059 0.0502 0.3382 0.0453 Uiso calc 1.00
H15 0.1316 0.2639 0.4053 0.0453 Uiso calc 1.00
H16 0.2215 0.3566 0.5708 0.0622 Uiso calc 1.00
H17 0.3858 0.3837 0.5901 0.0639 Uiso calc 1.00
H18 0.4656 0.3136 0.4473 0.0612 Uiso calc 1.00
H19 0.3753 0.2261 0.2782 0.0554 Uiso calc 1.00
H20 0.1471 0.5508 -0.2237 0.0753 Uiso calc 1.00
H21 0.3474 0.5031 -0.1716 0.0788 Uiso calc 1.00
H22 0.4637 0.3468 -0.1232 0.0699 Uiso calc 1.00
H23 -0.0215 0.5788 -0.2289 0.0889 Uiso calc 1.00
H24 -0.0451 0.5204 -0.3514 0.0889 Uiso calc 1.00
H25 -0.1136 0.5274 -0.2752 0.0889 Uiso calc 1.00
H26 0.5536 0.1004 -0.0360 0.0863 Uiso calc 1.00
H27 0.5504 0.1740 -0.1140 0.0863 Uiso calc 1.00
H28 0.5487 0.2080 0.0126 0.0863 Uiso calc 1.00
H29 -0.0485 0.1851 -0.2417 0.0616 Uiso calc 1.00
H30 -0.2220 0.2124 -0.4078 0.0795 Uiso calc 1.00
H31 -0.2557 0.2953 -0.5688 0.0878 Uiso calc 1.00
H32 -0.1162 0.3514 -0.5715 0.0745 Uiso calc 1.00
H33 0.0630 0.3134 -0.4128 0.0593 Uiso calc 1.00
H34 0.2511 0.0059 -0.1584 0.0545 Uiso calc 1.00
H35 0.3415 -0.1343 -0.2566 0.0647 Uiso calc 1.00
H36 0.3799 -0.1127 -0.4172 0.0638 Uiso calc 1.00
H37 0.3300 0.0448 -0.4760 0.0676 Uiso calc 1.00
H38 0.2445 0.1853 -0.3753 0.0572 Uiso calc 1.00
H39 0.3812 0.4609 0.0975 0.1623 Uiso calc 1.00
H40 0.3557 0.4341 0.1964 0.1623 Uiso calc 1.00

loop_
_atom_type_symbol
_atom_type_oxidation_number
_atom_type_number_in_cell
_atom_type_scat_dispersion_real
_atom_type_scat_dispersion_imag
_atom_type_scat_source
C 0 84 0.003 0.002
;International Tables for Crystallography
(1992, Vol. C, Tables 4.2.6.8 and 6.1.1.1)
;
H 0 80 0.000 0.000
;International Tables for Crystallography
(1992, Vol. C, Table 6.1.1.2)
;
P 0 4 0.102 0.094
;International Tables for Crystallography
(1992, Vol. C, Tables 4.2.6.8 and 6.1.1.1)
;
O 0 10 0.011 0.006
;International Tables for Crystallography
(1992, Vol. C, Tables 4.2.6.8 and 6.1.1.1)
;
Ru 0 2 -1.259 0.836
;International Tables for Crystallography
(1992, Vol. C, Tables 4.2.6.8 and 6.1.1.1)
;
Cl 0 8 0.148 0.159
;International Tables for Crystallography
(1992, Vol. C, Tables 4.2.6.8 and 6.1.1.1)
;

loop_
_geom_angle_atom_site_label_1
_geom_angle_atom_site_label_2
_geom_angle_atom_site_label_3
_geom_angle
_geom_angle_site_symmetry_1
_geom_angle_site_symmetry_2
_geom_angle_site_symmetry_3
_geom_angle_publ_flag
Cl(1) Ru Cl(2) 168.84(7) 1_555 1_555 1_555 yes
Cl(1) Ru P(1) 91.18(7) 1_555 1_555 1_555 yes
Cl(1) Ru P(2) 85.28(7) 1_555 1_555 1_555 yes
Cl(1) Ru O(4) 84.5(2) 1_555 1_555 1_555 yes
Cl(1) Ru C(41) 97.3(3) 1_555 1_555 1_555 yes
Cl(2) Ru P(1) 89.97(7) 1_555 1_555 1_555 yes
Cl(2) Ru P(2) 93.59(7) 1_555 1_555 1_555 yes
Cl(2) Ru O(4) 84.4(2) 1_555 1_555 1_555 yes
Cl(2) Ru C(41) 93.8(3) 1_555 1_555 1_555 yes
P(1) Ru P(2) 176.44(8) 1_555 1_555 1_555 yes
P(1) Ru O(4) 101.8(1) 1_555 1_555 1_555 yes
P(1) Ru C(41) 89.0(2) 1_555 1_555 1_555 yes
P(2) Ru O(4) 78.3(1) 1_555 1_555 1_555 yes
P(2) Ru C(41) 91.0(2) 1_555 1_555 1_555 yes
O(4) Ru C(41) 169.0(3) 1_555 1_555 1_555 yes
Ru P(1) C(21) 116.1(3) 1_555 1_555 1_555 yes
Ru P(1) C(27) 120.2(3) 1_555 1_555 1_555 yes
Ru P(1) C(33) 112.4(2) 1_555 1_555 1_555 yes
C(21) P(1) C(27) 98.0(3) 1_555 1_555 1_555 yes
C(21) P(1) C(33) 104.0(4) 1_555 1_555 1_555 yes
C(27) P(1) C(33) 103.9(4) 1_555 1_555 1_555 yes
Ru P(2) C(1) 102.4(2) 1_555 1_555 1_555 yes
Ru P(2) C(9) 119.0(3) 1_555 1_555 1_555 yes
Ru P(2) C(15) 115.5(2) 1_555 1_555 1_555 yes
C(1) P(2) C(9) 107.9(3) 1_555 1_555 1_555 yes
C(1) P(2) C(15) 108.2(3) 1_555 1_555 1_555 yes
C(9) P(2) C(15) 103.4(3) 1_555 1_555 1_555 yes
C(34) O(2) C(39) 121.2(8) 1_555 1_555 1_555 yes
C(38) O(3) C(40) 119.7(8) 1_555 1_555 1_555 yes
Ru O(4) C(2) 117.3(4) 1_555 1_555 1_555 yes
Ru O(4) C(7) 123.5(5) 1_555 1_555 1_555 yes
C(2) O(4) C(7) 118.4(6) 1_555 1_555 1_555 yes
C(6) O(5) C(8) 118.0(6) 1_555 1_555 1_555 yes
P(2) C(1) C(2) 117.8(6) 1_555 1_555 1_555 yes
P(2) C(1) C(6) 125.3(5) 1_555 1_555 1_555 yes
C(2) C(1) C(6) 116.8(7) 1_555 1_555 1_555 yes
O(4) C(2) C(1) 118.0(6) 1_555 1_555 1_555 yes
O(4) C(2) C(3) 118.5(7) 1_555 1_555 1_555 yes
C(1) C(2) C(3) 123.4(8) 1_555 1_555 1_555 yes
C(2) C(3) C(4) 115.8(7) 1_555 1_555 1_555 yes
C(2) C(3) H(1) 121.3(9) 1_555 1_555 1_555 no
C(4) C(3) H(1) 122.9(8) 1_555 1_555 1_555 no
C(3) C(4) C(5) 123.4(8) 1_555 1_555 1_555 yes
C(3) C(4) H(2) 118.0(9) 1_555 1_555 1_555 no
C(5) C(4) H(2) 118.6(9) 1_555 1_555 1_555 no
C(4) C(5) C(6) 119.5(8) 1_555 1_555 1_555 yes
C(4) C(5) H(3) 121.4(8) 1_555 1_555 1_555 no
C(6) C(5) H(3) 119.0(8) 1_555 1_555 1_555 no
O(5) C(6) C(1) 116.3(6) 1_555 1_555 1_555 yes
O(5) C(6) C(5) 122.9(8) 1_555 1_555 1_555 yes
C(1) C(6) C(5) 120.8(7) 1_555 1_555 1_555 yes
O(4) C(7) H(4) 110.0(7) 1_555 1_555 1_555 no
O(4) C(7) H(5) 109.9(7) 1_555 1_555 1_555 no
O(4) C(7) H(6) 111.6(9) 1_555 1_555 1_555 no
H(4) C(7) H(5) 107(1) 1_555 1_555 1_555 no
H(4) C(7) H(6) 108.7(8) 1_555 1_555 1_555 no
H(5) C(7) H(6) 109.2(8) 1_555 1_555 1_555 no
O(5) C(8) H(7) 111.0(8) 1_555 1_555 1_555 no
O(5) C(8) H(8) 110.6(8) 1_555 1_555 1_555 no
O(5) C(8) H(9) 109.6(8) 1_555 1_555 1_555 no
H(7) C(8) H(8) 109.8(9) 1_555 1_555 1_555 no
H(7) C(8) H(9) 108.1(8) 1_555 1_555 1_555 no
H(8) C(8) H(9) 107.5(9) 1_555 1_555 1_555 no
P(2) C(9) C(10) 123.5(6) 1_555 1_555 1_555 yes
P(2) C(9) C(14) 117.9(6) 1_555 1_555 1_555 yes
C(10) C(9) C(14) 118.4(7) 1_555 1_555 1_555 yes
C(9) C(10) C(11) 120.1(8) 1_555 1_555 1_555 yes
C(9) C(10) H(10) 119.2(7) 1_555 1_555 1_555 no
C(11) C(10) H(10) 120.7(7) 1_555 1_555 1_555 no
C(10) C(11) C(12) 121.4(8) 1_555 1_555 1_555 yes
C(10) C(11) H(11) 119.8(9) 1_555 1_555 1_555 no
C(12) C(11) H(11) 118.8(8) 1_555 1_555 1_555 no
C(11) C(12) C(13) 119.2(8) 1_555 1_555 1_555 yes
C(11) C(12) H(12) 121.8(9) 1_555 1_555 1_555 no
C(13) C(12) H(12) 119.0(9) 1_555 1_555 1_555 no
C(12) C(13) C(14) 120.7(8) 1_555 1_555 1_555 yes
C(12) C(13) H(13) 119.3(8) 1_555 1_555 1_555 no
C(14) C(13) H(13) 120.0(8) 1_555 1_555 1_555 no
C(9) C(14) C(13) 120.1(7) 1_555 1_555 1_555 yes
C(9) C(14) H(14) 119.8(7) 1_555 1_555 1_555 no
C(13) C(14) H(14) 120.1(8) 1_555 1_555 1_555 no
P(2) C(15) C(16) 123.0(5) 1_555 1_555 1_555 yes
P(2) C(15) C(20) 121.2(6) 1_555 1_555 1_555 yes
C(16) C(15) C(20) 115.7(7) 1_555 1_555 1_555 yes
C(15) C(16) C(17) 122.3(7) 1_555 1_555 1_555 yes
C(15) C(16) H(15) 118.5(7) 1_555 1_555 1_555 no
C(17) C(16) H(15) 119.2(8) 1_555 1_555 1_555 no
C(16) C(17) C(18) 121.0(8) 1_555 1_555 1_555 yes
C(16) C(17) H(16) 120.5(8) 1_555 1_555 1_555 no
C(18) C(17) H(16) 118.5(9) 1_555 1_555 1_555 no
C(17) C(18) C(19) 118.0(8) 1_555 1_555 1_555 yes
C(17) C(18) H(17) 121.4(10) 1_555 1_555 1_555 no
C(19) C(18) H(17) 120.5(9) 1_555 1_555 1_555 no
C(18) C(19) C(20) 120.5(8) 1_555 1_555 1_555 yes
C(18) C(19) H(18) 120.6(9) 1_555 1_555 1_555 no
C(20) C(19) H(18) 119.0(9) 1_555 1_555 1_555 no
C(15) C(20) C(19) 122.4(8) 1_555 1_555 1_555 yes
C(15) C(20) H(19) 118.4(8) 1_555 1_555 1_555 no
C(19) C(20) H(19) 119.1(7) 1_555 1_555 1_555 no
P(1) C(21) C(22) 122.0(6) 1_555 1_555 1_555 yes
P(1) C(21) C(26) 119.9(6) 1_555 1_555 1_555 yes
C(22) C(21) C(26) 118.0(7) 1_555 1_555 1_555 yes
C(21) C(22) C(23) 122.1(8) 1_555 1_555 1_555 yes
C(21) C(22) H(20) 119.0(8) 1_555 1_555 1_555 no
C(23) C(22) H(20) 118.9(9) 1_555 1_555 1_555 no
C(22) C(23) C(24) 119.8(9) 1_555 1_555 1_555 yes
C(22) C(23) H(21) 121.2(10) 1_555 1_555 1_555 no
C(24) C(23) H(21) 119.0(9) 1_555 1_555 1_555 no
C(23) C(24) C(25) 118.7(8) 1_555 1_555 1_555 yes
C(23) C(24) H(22) 120.0(10) 1_555 1_555 1_555 no
C(25) C(24) H(22) 121.2(10) 1_555 1_555 1_555 no
C(24) C(25) C(26) 121.4(9) 1_555 1_555 1_555 yes
C(24) C(25) H(23) 117.9(9) 1_555 1_555 1_555 no
C(26) C(25) H(23) 120(1) 1_555 1_555 1_555 no
C(21) C(26) C(25) 120.0(8) 1_555 1_555 1_555 yes
C(21) C(26) H(24) 119.3(8) 1_555 1_555 1_555 no
C(25) C(26) H(24) 120.7(9) 1_555 1_555 1_555 no
P(1) C(27) C(28) 117.7(6) 1_555 1_555 1_555 yes
P(1) C(27) C(32) 122.6(6) 1_555 1_555 1_555 yes
C(28) C(27) C(32) 119.6(7) 1_555 1_555 1_555 yes
C(27) C(28) C(29) 118.6(9) 1_555 1_555 1_555 yes
C(27) C(28) H(25) 119.6(8) 1_555 1_555 1_555 no
C(29) C(28) H(25) 121.8(10) 1_555 1_555 1_555 no
C(28) C(29) C(30) 121(1) 1_555 1_555 1_555 yes
C(28) C(29) H(26) 119(1) 1_555 1_555 1_555 no
C(30) C(29) H(26) 119.1(9) 1_555 1_555 1_555 no
C(29) C(30) C(31) 121.1(9) 1_555 1_555 1_555 yes
C(29) C(30) H(27) 119(1) 1_555 1_555 1_555 no
C(31) C(30) H(27) 119(1) 1_555 1_555 1_555 no
C(30) C(31) C(32) 118.1(9) 1_555 1_555 1_555 yes
C(30) C(31) H(28) 121.0(10) 1_555 1_555 1_555 no
C(32) C(31) H(28) 120(1) 1_555 1_555 1_555 no
C(27) C(32) C(31) 120.8(9) 1_555 1_555 1_555 yes
C(27) C(32) H(29) 119.1(7) 1_555 1_555 1_555 no
C(31) C(32) H(29) 120.1(9) 1_555 1_555 1_555 no
P(1) C(33) C(34) 120.7(6) 1_555 1_555 1_555 yes
P(1) C(33) C(38) 122.6(6) 1_555 1_555 1_555 yes
C(34) C(33) C(38) 116.3(8) 1_555 1_555 1_555 yes
O(2) C(34) C(33) 114.8(7) 1_555 1_555 1_555 yes
O(2) C(34) C(35) 124.4(7) 1_555 1_555 1_555 yes
C(33) C(34) C(35) 120.7(8) 1_555 1_555 1_555 yes
C(34) C(35) C(36) 120.1(9) 1_555 1_555 1_555 yes
C(34) C(35) H(30) 119.3(9) 1_555 1_555 1_555 no
C(36) C(35) H(30) 120.6(10) 1_555 1_555 1_555 no
C(35) C(36) C(37) 122.9(9) 1_555 1_555 1_555 yes
C(35) C(36) H(31) 117(1) 1_555 1_555 1_555 no
C(37) C(36) H(31) 119.8(10) 1_555 1_555 1_555 no
C(36) C(37) C(38) 116.5(9) 1_555 1_555 1_555 yes
C(36) C(37) H(32) 121.6(10) 1_555 1_555 1_555 no
C(38) C(37) H(32) 121.9(10) 1_555 1_555 1_555 no
O(3) C(38) C(33) 115.7(8) 1_555 1_555 1_555 yes
O(3) C(38) C(37) 121.4(8) 1_555 1_555 1_555 yes
C(33) C(38) C(37) 122.8(9) 1_555 1_555 1_555 yes
O(2) C(39) H(33) 112.9(10) 1_555 1_555 1_555 no
O(2) C(39) H(34) 109.3(9) 1_555 1_555 1_555 no
O(2) C(39) H(35) 110.0(9) 1_555 1_555 1_555 no
H(33) C(39) H(34) 109(1) 1_555 1_555 1_555 no
H(33) C(39) H(35) 109(1) 1_555 1_555 1_555 no
H(34) C(39) H(35) 105(1) 1_555 1_555 1_555 no
O(3) C(40) H(36) 112.3(9) 1_555 1_555 1_555 no
O(3) C(40) H(37) 112.0(9) 1_555 1_555 1_555 no
O(3) C(40) H(38) 109(1) 1_555 1_555 1_555 no
H(36) C(40) H(37) 109(1) 1_555 1_555 1_555 no
H(36) C(40) H(38) 106.2(10) 1_555 1_555 1_555 no
H(37) C(40) H(38) 106(1) 1_555 1_555 1_555 no
Ru C(41) O(1) 175.9(7) 1_555 1_555 1_555 yes
Cl(3) C(42) Cl(4) 116.5(9) 1_555 1_555 1_555 yes
Cl(3) C(42) H(39) 108(1) 1_555 1_555 1_555 no
Cl(3) C(42) H(40) 109(1) 1_555 1_555 1_555 no
Cl(4) C(42) H(39) 109(1) 1_555 1_555 1_555 no
Cl(4) C(42) H(40) 106(1) 1_555 1_555 1_555 no
H(39) C(42) H(40) 105(1) 1_555 1_555 1_555 no

loop_
_geom_bond_atom_site_label_1
_geom_bond_atom_site_label_2
_geom_bond_distance
_geom_bond_site_symmetry_1
_geom_bond_site_symmetry_2
_geom_bond_publ_flag
Ru Cl(1) 2.393(2) 1_555 1_555 yes
Ru Cl(2) 2.381(2) 1_555 1_555 yes
Ru P(1) 2.422(2) 1_555 1_555 yes
Ru P(2) 2.339(2) 1_555 1_555 yes
Ru O(4) 2.270(5) 1_555 1_555 yes
Ru C(41) 1.810(7) 1_555 1_555 yes
Cl(3) C(42) 1.56(2) 1_555 1_555 yes
Cl(4) C(42) 1.71(1) 1_555 1_555 yes
P(1) C(21) 1.847(7) 1_555 1_555 yes
P(1) C(27) 1.860(7) 1_555 1_555 yes
P(1) C(33) 1.823(8) 1_555 1_555 yes
P(2) C(1) 1.806(7) 1_555 1_555 yes
P(2) C(9) 1.827(7) 1_555 1_555 yes
P(2) C(15) 1.809(8) 1_555 1_555 yes
O(1) C(41) 1.143(9) 1_555 1_555 yes
O(2) C(34) 1.363(9) 1_555 1_555 yes
O(2) C(39) 1.43(1) 1_555 1_555 yes
O(3) C(38) 1.38(1) 1_555 1_555 yes
O(3) C(40) 1.41(1) 1_555 1_555 yes
O(4) C(2) 1.403(9) 1_555 1_555 yes
O(4) C(7) 1.427(10) 1_555 1_555 yes
O(5) C(6) 1.339(9) 1_555 1_555 yes
O(5) C(8) 1.44(1) 1_555 1_555 yes
C(1) C(2) 1.387(10) 1_555 1_555 yes
C(1) C(6) 1.41(1) 1_555 1_555 yes
C(2) C(3) 1.40(1) 1_555 1_555 yes
C(3) C(4) 1.40(1) 1_555 1_555 yes
C(4) C(5) 1.34(1) 1_555 1_555 yes
C(5) C(6) 1.39(1) 1_555 1_555 yes
C(9) C(10) 1.39(1) 1_555 1_555 yes
C(9) C(14) 1.41(1) 1_555 1_555 yes
C(10) C(11) 1.38(1) 1_555 1_555 yes
C(11) C(12) 1.37(1) 1_555 1_555 yes
C(12) C(13) 1.38(1) 1_555 1_555 yes
C(13) C(14) 1.37(1) 1_555 1_555 yes
C(15) C(16) 1.38(1) 1_555 1_555 yes
C(15) C(20) 1.408(10) 1_555 1_555 yes
C(16) C(17) 1.34(1) 1_555 1_555 yes
C(17) C(18) 1.39(1) 1_555 1_555 yes
C(18) C(19) 1.38(1) 1_555 1_555 yes
C(19) C(20) 1.34(1) 1_555 1_555 yes
C(21) C(22) 1.34(1) 1_555 1_555 yes
C(21) C(26) 1.39(1) 1_555 1_555 yes
C(22) C(23) 1.40(1) 1_555 1_555 yes
C(23) C(24) 1.37(1) 1_555 1_555 yes
C(24) C(25) 1.37(1) 1_555 1_555 yes
C(25) C(26) 1.38(1) 1_555 1_555 yes
C(27) C(28) 1.40(1) 1_555 1_555 yes
C(27) C(32) 1.37(1) 1_555 1_555 yes
C(28) C(29) 1.37(1) 1_555 1_555 yes
C(29) C(30) 1.36(1) 1_555 1_555 yes
C(30) C(31) 1.37(2) 1_555 1_555 yes
C(31) C(32) 1.40(1) 1_555 1_555 yes
C(33) C(34) 1.40(1) 1_555 1_555 yes
C(33) C(38) 1.39(1) 1_555 1_555 yes
C(34) C(35) 1.39(1) 1_555 1_555 yes
C(35) C(36) 1.32(1) 1_555 1_555 yes
C(36) C(37) 1.40(1) 1_555 1_555 yes
C(37) C(38) 1.39(1) 1_555 1_555 yes

loop_
_geom_contact_atom_site_label_1
_geom_contact_atom_site_label_2
_geom_contact_distance
_geom_contact_site_symmetry_1
_geom_contact_site_symmetry_2
Cl(2) C(42) 3.34(2) 1_555 1_555
O(1) C(39) 3.37(1) 1_555 2_655
O(1) C(23) 3.39(1) 1_555 2_655
O(1) O(1) 3.55(1) 1_555 2_655
O(5) C(25) 3.565(10) 1_555 1_556
C(3) C(17) 3.57(1) 1_555 2_555
C(3) C(37) 3.59(1) 1_555 2_565
C(10) C(40) 3.29(1) 1_555 2_565
C(11) C(40) 3.56(1) 1_555 2_565
